data_4114111
loop_
_publ_author_name
'Mitsukimi Tsunoda'
'Fran\,cois P. Gabba\"i'

_publ_section_title
;
 Hexacoordination of a Dimethyl Sulfide Molecule
;
_journal_name_full 'Journal of the American Chemical Society'
_journal_page_first 10492
_journal_page_last 10493
_journal_paper_doi 10.1021/ja036197n
_journal_volume 125
_journal_year 2003
_chemical_formula_sum 'C26 H24 F12 Hg3 S4'
_chemical_formula_weight 1294.46
_chemical_name_common (o-C6F4Hg)3-4(Me2S)
_chemical_name_systematic
; 
 ? 
;
_space_group_IT_number 2
_symmetry_cell_setting triclinic
_symmetry_space_group_name_Hall '-P 1'
_symmetry_space_group_name_H-M 'P -1'
_atom_sites_solution_hydrogens geom
_atom_sites_solution_primary direct
_atom_sites_solution_secondary difmap
_audit_creation_method SHELXL-97
_cell_angle_alpha 98.70(3)
_cell_angle_beta 101.50(3)
_cell_angle_gamma 105.75(3)
_cell_formula_units_Z 4
_cell_length_a 14.140(3)
_cell_length_b 14.218(3)
_cell_length_c 18.155(4)
_cell_measurement_temperature 180(2)
_cell_volume 3359.8(15)
_computing_cell_refinement 'Bruker XSCANS'
_computing_data_collection 'Bruker XSCANS'
_computing_data_reduction 'Bruker SHELXTL'
_computing_molecular_graphics 'Bruker SHELXTL'
_computing_publication_material 'Bruker SHELXTL'
_computing_structure_refinement 'SHELXL-97 (Sheldrick, 1997)'
_computing_structure_solution 'SHELXS-97 (Sheldrick, 1990)'
_diffrn_ambient_temperature 180(2)
_diffrn_measured_fraction_theta_full 0.969
_diffrn_measured_fraction_theta_max 0.969
_diffrn_measurement_device_type 'Bruker P4'
_diffrn_measurement_method '\w scans'
_diffrn_radiation_monochromator graphite
_diffrn_radiation_source 'fine-focus sealed tube'
_diffrn_radiation_type MoK\a
_diffrn_radiation_wavelength 0.71073
_diffrn_reflns_av_R_equivalents 0.0397
_diffrn_reflns_av_sigmaI/netI 0.0359
_diffrn_reflns_limit_h_max 16
_diffrn_reflns_limit_h_min -16
_diffrn_reflns_limit_k_max 16
_diffrn_reflns_limit_k_min -14
_diffrn_reflns_limit_l_max 20
_diffrn_reflns_limit_l_min -20
_diffrn_reflns_number 26882
_diffrn_reflns_theta_full 24.00
_diffrn_reflns_theta_max 24.00
_diffrn_reflns_theta_min 2.16
_exptl_absorpt_coefficient_mu 14.009
_exptl_absorpt_correction_T_max 1
_exptl_absorpt_correction_T_min 0.066163
_exptl_absorpt_correction_type SADABS
_exptl_crystal_density_diffrn 2.559
_exptl_crystal_description 'irregular triangular plate '
_exptl_crystal_F_000 2368
_exptl_crystal_size_max 0.5
_exptl_crystal_size_mid 0.4
_exptl_crystal_size_min 0.09
_refine_diff_density_max 3.522
_refine_diff_density_min -2.732
_refine_diff_density_rms 0.351
_refine_ls_extinction_method none
_refine_ls_goodness_of_fit_ref 1.065
_refine_ls_hydrogen_treatment mixed
_refine_ls_matrix_type full
_refine_ls_number_parameters 727
_refine_ls_number_reflns 10221
_refine_ls_number_restraints 216
_refine_ls_restrained_S_all 1.055
_refine_ls_R_factor_all 0.0836
_refine_ls_R_factor_gt 0.0585
_refine_ls_shift/su_max 0.001
_refine_ls_shift/su_mean 0.000
_refine_ls_structure_factor_coef Fsqd
_refine_ls_weighting_details 'calc w=1/[\s^2^(Fo^2^)+(0.0500P)^2^+150.0000P] where P=(Fo^2^+2Fc^2^)/3'
_refine_ls_weighting_scheme calc
_refine_ls_wR_factor_gt 0.1493
_refine_ls_wR_factor_ref 0.1690
_reflns_number_gt 4707
_reflns_number_total 10221
_reflns_threshold_expression >2sigma(I)
_cod_data_source_file ja036197nsi20030516_034445_1.cif
_cod_data_source_block compound2
_cod_original_cell_volume 3359.6(12)
_cod_database_code 4114111

loop_
_symmetry_equiv_pos_as_xyz
'x, y, z'
'-x, -y, -z'

loop_
_atom_site_label
_atom_site_type_symbol
_atom_site_fract_x
_atom_site_fract_y
_atom_site_fract_z
_atom_site_U_iso_or_equiv
_atom_site_adp_type
_atom_site_occupancy
_atom_site_symmetry_multiplicity
_atom_site_calc_flag
_atom_site_refinement_flags
Hg1 Hg 0.35605(4) 0.59263(4) 0.44778(3) 0.02993(16) Uani 1 1 d .
Hg2 Hg 0.16703(4) 0.63885(4) 0.53986(3) 0.02984(16) Uani 1 1 d .
Hg3 Hg 0.31729(4) 0.83167(4) 0.46158(3) 0.03265(17) Uani 1 1 d .
Hg4 Hg 0.35605(5) 1.09275(4) 0.94775(3) 0.03042(17) Uani 1 1 d .
Hg5 Hg 0.16703(5) 1.13904(4) 1.03982(3) 0.03006(17) Uani 1 1 d .
Hg6 Hg 0.31729(5) 1.33181(4) 0.96150(4) 0.03310(18) Uani 1 1 d .
S1 S 0.1454(3) 0.6081(3) 0.3443(2) 0.0378(11) Uani 1 1 d .
S2 S 0.4243(3) 0.7380(3) 0.6146(2) 0.0399(12) Uani 1 1 d .
S3 S 0.1831(4) 0.8490(4) 0.3009(3) 0.0721(18) Uani 1 1 d .
S4 S 0.2527(3) 0.7264(3) 0.7319(2) 0.0460(13) Uani 1 1 d .
S5 S 0.4241(3) 1.2376(3) 1.1148(2) 0.0401(13) Uani 1 1 d .
S6 S 0.1453(3) 1.1084(3) 0.8442(2) 0.0390(12) Uani 1 1 d .
S7 S 0.1817(5) 1.3490(4) 0.8008(3) 0.0690(19) Uani 1 1 d .
S8 S 0.2528(4) 1.2258(3) 1.2317(3) 0.0461(14) Uani 1 1 d .
F3 F 0.0677(7) 0.4399(6) 0.5933(5) 0.048(3) Uani 1 1 d .
F4 F 0.1058(7) 0.2649(6) 0.5865(5) 0.051(3) Uani 1 1 d .
F5 F 0.2536(7) 0.2309(6) 0.5162(5) 0.048(3) Uani 1 1 d .
F6 F 0.3614(7) 0.3748(6) 0.4585(5) 0.045(3) Uani 1 1 d .
F9 F 0.2509(8) 1.0222(6) 0.5009(6) 0.054(3) Uani 1 1 d .
F10 F 0.0997(7) 1.0548(6) 0.5620(5) 0.048(3) Uani 1 1 d .
F11 F -0.0201(7) 0.9083(7) 0.6115(5) 0.052(3) Uani 1 1 d .
F12 F 0.0109(7) 0.7291(6) 0.6038(5) 0.044(3) Uani 1 1 d .
F15 F 0.5273(7) 0.5942(7) 0.3579(5) 0.051(3) Uani 1 1 d .
F16 F 0.6459(7) 0.7377(7) 0.3067(5) 0.058(3) Uani 1 1 d .
F17 F 0.6265(8) 0.9247(7) 0.3258(6) 0.058(3) Uani 1 1 d .
F18 F 0.4840(8) 0.9648(6) 0.3926(6) 0.057(3) Uani 1 1 d .
F21 F 0.0678(8) 0.9400(7) 1.0937(6) 0.053(3) Uani 1 1 d .
F22 F 0.1086(8) 0.7629(7) 1.0845(6) 0.055(3) Uani 1 1 d .
F23 F 0.2516(7) 0.7288(6) 1.0154(5) 0.048(3) Uani 1 1 d .
F24 F 0.3607(7) 0.8745(6) 0.9580(5) 0.045(3) Uani 1 1 d .
F27 F 0.2490(7) 1.5201(6) 0.9995(5) 0.051(3) Uani 1 1 d .
F28 F 0.0992(7) 1.5555(6) 1.0625(5) 0.051(3) Uani 1 1 d .
F29 F -0.0203(7) 1.4083(6) 1.1122(5) 0.047(3) Uani 1 1 d .
F30 F 0.0103(7) 1.2291(6) 1.1030(5) 0.042(3) Uani 1 1 d .
F33 F 0.5279(7) 1.0946(6) 0.8574(5) 0.046(3) Uani 1 1 d .
F34 F 0.6461(7) 1.2386(7) 0.8079(6) 0.057(3) Uani 1 1 d .
F35 F 0.6258(8) 1.4242(7) 0.8245(6) 0.058(3) Uani 1 1 d .
F36 F 0.4840(8) 1.4648(7) 0.8926(6) 0.058(3) Uani 1 1 d .
C1 C 0.2695(11) 0.4838(10) 0.4931(8) 0.0290(17) Uani 1 1 d U
C2 C 0.1944(11) 0.5013(10) 0.5301(8) 0.0295(17) Uani 1 1 d U
C3 C 0.1448(11) 0.4273(10) 0.5608(8) 0.0315(17) Uani 1 1 d U
C4 C 0.1585(11) 0.3359(11) 0.5573(8) 0.0325(18) Uani 1 1 d U
C5 C 0.2330(11) 0.3173(10) 0.5207(8) 0.0312(17) Uani 1 1 d U
C6 C 0.2911(11) 0.3959(10) 0.4911(8) 0.0301(18) Uani 1 1 d U
C7 C 0.1448(11) 0.7776(10) 0.5440(8) 0.0312(17) Uani 1 1 d U
C8 C 0.2080(11) 0.8526(10) 0.5155(8) 0.0327(17) Uani 1 1 d U
C9 C 0.1877(11) 0.9438(10) 0.5266(8) 0.0326(17) Uani 1 1 d U
C10 C 0.1162(11) 0.9645(10) 0.5553(8) 0.0330(17) Uani 1 1 d U
C11 C 0.0510(11) 0.8885(10) 0.5810(8) 0.0319(17) Uani 1 1 d U
C12 C 0.0707(11) 0.7988(10) 0.5751(8) 0.0311(18) Uani 1 1 d U
C13 C 0.4264(11) 0.7982(10) 0.4116(9) 0.0329(17) Uani 1 1 d U
C14 C 0.4437(11) 0.7030(10) 0.4021(9) 0.0327(17) Uani 1 1 d U
C15 C 0.5128(11) 0.6854(11) 0.3671(9) 0.0356(18) Uani 1 1 d U
C16 C 0.5744(12) 0.7567(11) 0.3411(9) 0.0373(18) Uani 1 1 d U
C17 C 0.5650(11) 0.8528(11) 0.3510(9) 0.0362(18) Uani 1 1 d U
C18 C 0.4919(11) 0.8715(11) 0.3846(9) 0.0347(18) Uani 1 1 d U
C19 C 0.2682(11) 0.9853(11) 0.9935(8) 0.0289(17) Uani 1 1 d U
C20 C 0.1946(11) 1.0023(11) 1.0300(8) 0.0288(17) Uani 1 1 d U
C21 C 0.1441(11) 0.9267(11) 1.0601(8) 0.0289(17) Uani 1 1 d U
C22 C 0.1593(11) 0.8346(11) 1.0553(8) 0.0302(18) Uani 1 1 d U
C23 C 0.2328(12) 0.8211(11) 1.0214(9) 0.0315(18) Uani 1 1 d U
C24 C 0.2879(12) 0.8963(11) 0.9909(8) 0.0307(18) Uani 1 1 d U
C25 C 0.1431(12) 1.2773(11) 1.0430(8) 0.0302(17) Uani 1 1 d U
C26 C 0.2047(12) 1.3551(11) 1.0160(8) 0.0320(18) Uani 1 1 d U
C27 C 0.1872(12) 1.4439(11) 1.0227(8) 0.0315(18) Uani 1 1 d U
C28 C 0.1171(12) 1.4676(11) 1.0577(9) 0.0353(18) Uani 1 1 d U
C29 C 0.0547(12) 1.3934(11) 1.0818(8) 0.0320(18) Uani 1 1 d U
C30 C 0.0717(11) 1.2987(11) 1.0737(8) 0.0294(18) Uani 1 1 d U
C31 C 0.4289(11) 1.2992(11) 0.9114(8) 0.0304(17) Uani 1 1 d U
C32 C 0.4429(11) 1.2041(11) 0.9040(8) 0.0295(17) Uani 1 1 d U
C33 C 0.5134(12) 1.1866(11) 0.8675(8) 0.0325(18) Uani 1 1 d U
C34 C 0.5728(12) 1.2582(12) 0.8404(9) 0.0351(18) Uani 1 1 d U
C35 C 0.5631(12) 1.3522(12) 0.8503(9) 0.0338(18) Uani 1 1 d U
C36 C 0.4930(12) 1.3695(11) 0.8841(8) 0.0321(18) Uani 1 1 d U
C101 C 0.0788(15) 0.4759(14) 0.3274(12) 0.066(2) Uani 1 1 d .
H10A H 0.0406 0.4641 0.3651 0.099 Uiso 1 1 calc R
H10B H 0.1270 0.4394 0.3313 0.099 Uiso 1 1 calc R
H10C H 0.0334 0.4539 0.2769 0.099 Uiso 1 1 calc R
C102 C 0.2007(15) 0.6082(15) 0.2653(11) 0.066(2) Uani 1 1 d .
H10D H 0.2395 0.6754 0.2662 0.099 Uiso 1 1 calc R
H10E H 0.1482 0.5821 0.2182 0.099 Uiso 1 1 calc R
H10F H 0.2446 0.5671 0.2685 0.099 Uiso 1 1 calc R
C201 C 0.4569(15) 0.6391(14) 0.6560(11) 0.066(2) Uani 1 1 d .
H20A H 0.3971 0.5947 0.6640 0.099 Uiso 1 1 calc R
H20B H 0.5065 0.6679 0.7044 0.099 Uiso 1 1 calc R
H20C H 0.4843 0.6025 0.6216 0.099 Uiso 1 1 calc R
C202 C 0.5441(15) 0.8077(15) 0.6077(11) 0.066(2) Uani 1 1 d .
H20D H 0.5384 0.8647 0.5869 0.099 Uiso 1 1 calc R
H20E H 0.5691 0.7666 0.5744 0.099 Uiso 1 1 calc R
H20F H 0.5902 0.8299 0.6579 0.099 Uiso 1 1 calc R
C301 C 0.2523(15) 0.9608(14) 0.2756(12) 0.066(2) Uani 1 1 d .
H30A H 0.3159 0.9547 0.2681 0.099 Uiso 1 1 calc R
H30B H 0.2648 1.0176 0.3164 0.099 Uiso 1 1 calc R
H30C H 0.2131 0.9695 0.2290 0.099 Uiso 1 1 calc R
C302 C 0.0774(15) 0.8769(15) 0.3221(11) 0.066(2) Uani 1 1 d .
H30D H 0.0221 0.8162 0.3122 0.099 Uiso 1 1 calc R
H30E H 0.0582 0.9203 0.2903 0.099 Uiso 1 1 calc R
H30F H 0.0939 0.9098 0.3753 0.099 Uiso 1 1 calc R
C401 C 0.2857(16) 0.8566(14) 0.7374(11) 0.066(2) Uani 1 1 d .
H40A H 0.3365 0.8759 0.7098 0.099 Uiso 1 1 calc R
H40B H 0.3119 0.8915 0.7904 0.099 Uiso 1 1 calc R
H40C H 0.2266 0.8733 0.7151 0.099 Uiso 1 1 calc R
C402 C 0.1673(15) 0.7022(15) 0.7906(11) 0.066(2) Uani 1 1 d .
H40D H 0.1459 0.6319 0.7900 0.099 Uiso 1 1 calc R
H40E H 0.1092 0.7223 0.7713 0.099 Uiso 1 1 calc R
H40F H 0.2003 0.7392 0.8424 0.099 Uiso 1 1 calc R
C501 C 0.4563(14) 1.1413(13) 1.1567(10) 0.0534(19) Uani 1 1 d .
H50A H 0.3961 1.0954 1.1629 0.080 Uiso 1 1 calc R
H50B H 0.5036 1.1705 1.2062 0.080 Uiso 1 1 calc R
H50C H 0.4867 1.1060 1.1238 0.080 Uiso 1 1 calc R
C502 C 0.5460(14) 1.3078(13) 1.1064(10) 0.0534(19) Uani 1 1 d .
H50D H 0.5396 1.3627 1.0830 0.080 Uiso 1 1 calc R
H50E H 0.5718 1.2651 1.0751 0.080 Uiso 1 1 calc R
H50F H 0.5919 1.3331 1.1567 0.080 Uiso 1 1 calc R
C601 C 0.0844(14) 0.9783(12) 0.8297(10) 0.0534(19) Uani 1 1 d .
H60A H 0.0505 0.9656 0.8697 0.080 Uiso 1 1 calc R
H60B H 0.1341 0.9436 0.8309 0.080 Uiso 1 1 calc R
H60C H 0.0357 0.9549 0.7806 0.080 Uiso 1 1 calc R
C602 C 0.2029(14) 1.1094(13) 0.7651(10) 0.0534(19) Uani 1 1 d .
H60D H 0.2403 1.1770 0.7657 0.080 Uiso 1 1 calc R
H60E H 0.1511 1.0819 0.7176 0.080 Uiso 1 1 calc R
H60F H 0.2482 1.0698 0.7694 0.080 Uiso 1 1 calc R
C701 C 0.2277(14) 1.4485(12) 0.8371(10) 0.0534(19) Uani 1 1 d .
H70A H 0.2988 1.4669 0.8388 0.080 Uiso 1 1 calc R
H70B H 0.2193 1.4587 0.8886 0.080 Uiso 1 1 calc R
H70C H 0.1970 1.4893 0.8090 0.080 Uiso 1 1 calc R
C702 C 0.0741(14) 1.3709(13) 0.8218(10) 0.0534(19) Uani 1 1 d .
H70D H 0.0170 1.3115 0.8010 0.080 Uiso 1 1 calc R
H70E H 0.0613 1.4247 0.7995 0.080 Uiso 1 1 calc R
H70F H 0.0846 1.3888 0.8767 0.080 Uiso 1 1 calc R
C801 C 0.2871(14) 1.3612(12) 1.2380(10) 0.0534(19) Uani 1 1 d .
H80A H 0.3378 1.3807 1.2103 0.080 Uiso 1 1 calc R
H80B H 0.3134 1.3958 1.2910 0.080 Uiso 1 1 calc R
H80C H 0.2279 1.3781 1.2159 0.080 Uiso 1 1 calc R
C802 C 0.1548(13) 1.2191(13) 1.2872(10) 0.0534(19) Uani 1 1 d .
H80D H 0.1267 1.1512 1.2914 0.080 Uiso 1 1 calc R
H80E H 0.1018 1.2415 1.2610 0.080 Uiso 1 1 calc R
H80F H 0.1854 1.2612 1.3377 0.080 Uiso 1 1 calc R

loop_
_atom_site_aniso_label
_atom_site_aniso_U_11
_atom_site_aniso_U_22
_atom_site_aniso_U_33
_atom_site_aniso_U_23
_atom_site_aniso_U_13
_atom_site_aniso_U_12
Hg1 0.0289(3) 0.0317(3) 0.0374(3) 0.0099(2) 0.0179(2) 0.0145(2)
Hg2 0.0290(3) 0.0306(3) 0.0382(3) 0.0092(2) 0.0165(2) 0.0159(2)
Hg3 0.0310(3) 0.0344(3) 0.0427(3) 0.0120(2) 0.0198(3) 0.0172(2)
Hg4 0.0282(3) 0.0331(3) 0.0373(3) 0.0093(2) 0.0174(3) 0.0140(2)
Hg5 0.0284(3) 0.0314(3) 0.0380(3) 0.0084(2) 0.0162(3) 0.0156(2)
Hg6 0.0306(3) 0.0356(3) 0.0428(4) 0.0117(3) 0.0194(3) 0.0169(2)
S1 0.033(2) 0.049(2) 0.038(2) 0.0104(17) 0.0177(17) 0.0150(17)
S2 0.037(2) 0.046(2) 0.042(2) 0.0071(17) 0.0106(18) 0.0240(17)
S3 0.074(3) 0.086(3) 0.071(3) 0.024(3) 0.022(3) 0.042(3)
S4 0.044(2) 0.058(2) 0.043(2) 0.0129(19) 0.0138(19) 0.0239(19)
S5 0.036(2) 0.047(2) 0.040(2) 0.0044(18) 0.0099(19) 0.0198(18)
S6 0.029(2) 0.053(2) 0.039(2) 0.0105(18) 0.0161(18) 0.0148(18)
S7 0.076(4) 0.062(3) 0.071(3) 0.015(3) 0.020(3) 0.024(3)
S8 0.042(3) 0.059(2) 0.042(2) 0.010(2) 0.014(2) 0.021(2)
F3 0.052(5) 0.049(5) 0.064(5) 0.026(4) 0.037(4) 0.025(4)
F4 0.062(6) 0.038(4) 0.067(6) 0.024(4) 0.033(5) 0.017(4)
F5 0.059(6) 0.031(4) 0.068(6) 0.020(4) 0.027(5) 0.023(4)
F6 0.048(5) 0.040(4) 0.065(5) 0.020(4) 0.030(4) 0.027(4)
F9 0.065(6) 0.038(4) 0.072(6) 0.017(4) 0.036(5) 0.021(4)
F10 0.060(5) 0.039(4) 0.065(6) 0.017(4) 0.033(5) 0.032(4)
F11 0.052(5) 0.062(5) 0.063(6) 0.014(4) 0.038(4) 0.034(4)
F12 0.043(5) 0.045(4) 0.062(5) 0.023(4) 0.037(4) 0.020(4)
F15 0.048(5) 0.057(5) 0.061(6) 0.017(4) 0.030(5) 0.022(4)
F16 0.055(5) 0.070(6) 0.071(6) 0.029(5) 0.047(5) 0.025(5)
F17 0.060(6) 0.052(5) 0.076(6) 0.028(4) 0.049(5) 0.010(5)
F18 0.067(6) 0.038(4) 0.086(6) 0.032(4) 0.038(5) 0.023(4)
F21 0.060(6) 0.048(5) 0.067(6) 0.014(4) 0.035(5) 0.023(5)
F22 0.063(7) 0.045(5) 0.066(6) 0.023(4) 0.029(5) 0.018(5)
F23 0.058(6) 0.035(4) 0.066(6) 0.018(4) 0.025(5) 0.027(4)
F24 0.039(5) 0.044(5) 0.066(6) 0.014(4) 0.022(5) 0.027(4)
F27 0.065(6) 0.034(4) 0.073(6) 0.022(4) 0.037(5) 0.027(4)
F28 0.066(6) 0.041(4) 0.068(6) 0.014(4) 0.035(5) 0.040(4)
F29 0.050(5) 0.047(5) 0.066(6) 0.013(4) 0.034(5) 0.036(4)
F30 0.032(5) 0.047(5) 0.056(6) 0.014(4) 0.015(4) 0.022(4)
F33 0.050(5) 0.042(4) 0.067(6) 0.022(4) 0.035(5) 0.028(4)
F34 0.047(6) 0.067(6) 0.079(7) 0.022(5) 0.046(5) 0.026(5)
F35 0.051(6) 0.057(6) 0.077(7) 0.023(5) 0.038(5) 0.011(5)
F36 0.066(7) 0.039(5) 0.083(7) 0.023(5) 0.041(5) 0.019(5)
C1 0.022(3) 0.035(3) 0.038(3) 0.007(2) 0.014(2) 0.016(2)
C2 0.023(3) 0.035(3) 0.037(3) 0.007(3) 0.015(2) 0.015(2)
C3 0.027(3) 0.035(3) 0.037(3) 0.008(3) 0.015(3) 0.012(2)
C4 0.027(3) 0.035(3) 0.040(3) 0.011(3) 0.013(3) 0.011(2)
C5 0.026(3) 0.033(3) 0.041(3) 0.009(3) 0.011(3) 0.016(2)
C6 0.025(3) 0.033(3) 0.039(3) 0.008(3) 0.014(3) 0.017(2)
C7 0.030(3) 0.035(3) 0.036(3) 0.006(2) 0.015(2) 0.017(2)
C8 0.033(3) 0.035(3) 0.035(3) 0.008(3) 0.010(3) 0.017(2)
C9 0.031(3) 0.033(3) 0.039(3) 0.009(3) 0.007(3) 0.019(2)
C10 0.032(3) 0.033(3) 0.040(3) 0.007(3) 0.011(3) 0.020(2)
C11 0.031(3) 0.035(3) 0.038(3) 0.005(3) 0.017(3) 0.021(2)
C12 0.030(3) 0.036(3) 0.036(3) 0.006(3) 0.018(3) 0.017(3)
C13 0.024(3) 0.037(3) 0.047(3) 0.012(2) 0.018(2) 0.015(2)
C14 0.021(3) 0.039(3) 0.047(3) 0.011(3) 0.019(3) 0.014(2)
C15 0.025(3) 0.040(3) 0.048(3) 0.010(3) 0.020(3) 0.014(2)
C16 0.028(3) 0.043(3) 0.047(3) 0.010(3) 0.022(3) 0.012(3)
C17 0.027(3) 0.041(3) 0.049(3) 0.014(3) 0.024(3) 0.009(3)
C18 0.026(3) 0.037(3) 0.049(3) 0.013(3) 0.020(3) 0.014(3)
C19 0.020(3) 0.037(3) 0.034(3) 0.005(2) 0.015(2) 0.010(2)
C20 0.020(3) 0.036(3) 0.034(3) 0.005(3) 0.016(2) 0.011(2)
C21 0.022(3) 0.036(3) 0.033(3) 0.005(3) 0.018(2) 0.010(2)
C22 0.023(3) 0.035(3) 0.035(3) 0.008(3) 0.015(3) 0.007(3)
C23 0.024(3) 0.035(3) 0.038(3) 0.006(3) 0.013(3) 0.010(3)
C24 0.024(3) 0.036(3) 0.036(3) 0.005(3) 0.016(3) 0.010(3)
C25 0.026(3) 0.037(3) 0.031(3) 0.006(2) 0.015(2) 0.011(2)
C26 0.030(3) 0.036(3) 0.032(3) 0.006(3) 0.010(3) 0.012(3)
C27 0.025(3) 0.036(3) 0.037(3) 0.006(3) 0.011(3) 0.015(2)
C28 0.030(3) 0.039(3) 0.040(3) 0.004(3) 0.011(3) 0.015(3)
C29 0.028(3) 0.039(3) 0.035(3) 0.005(3) 0.016(3) 0.016(2)
C30 0.025(3) 0.037(3) 0.032(3) 0.006(3) 0.018(3) 0.012(3)
C31 0.021(3) 0.041(3) 0.032(3) 0.004(2) 0.008(2) 0.014(2)
C32 0.018(3) 0.042(3) 0.030(3) 0.004(3) 0.009(2) 0.012(2)
C33 0.022(3) 0.044(3) 0.033(3) 0.004(3) 0.011(3) 0.011(3)
C34 0.025(3) 0.047(3) 0.033(3) 0.004(3) 0.014(3) 0.008(3)
C35 0.023(3) 0.045(3) 0.034(3) 0.007(3) 0.015(3) 0.007(3)
C36 0.022(3) 0.042(3) 0.034(3) 0.005(3) 0.012(3) 0.012(3)
C101 0.049(4) 0.073(4) 0.073(5) 0.017(4) 0.012(4) 0.017(3)
C102 0.049(4) 0.073(4) 0.073(5) 0.017(4) 0.012(4) 0.017(3)
C201 0.049(4) 0.073(4) 0.073(5) 0.017(4) 0.012(4) 0.017(3)
C202 0.049(4) 0.073(4) 0.073(5) 0.017(4) 0.012(4) 0.017(3)
C301 0.049(4) 0.073(4) 0.073(5) 0.017(4) 0.012(4) 0.017(3)
C302 0.049(4) 0.073(4) 0.073(5) 0.017(4) 0.012(4) 0.017(3)
C401 0.049(4) 0.073(4) 0.073(5) 0.017(4) 0.012(4) 0.017(3)
C402 0.049(4) 0.073(4) 0.073(5) 0.017(4) 0.012(4) 0.017(3)
C501 0.051(4) 0.057(3) 0.055(4) 0.002(3) 0.019(3) 0.024(3)
C502 0.051(4) 0.057(3) 0.055(4) 0.002(3) 0.019(3) 0.024(3)
C601 0.051(4) 0.057(3) 0.055(4) 0.002(3) 0.019(3) 0.024(3)
C602 0.051(4) 0.057(3) 0.055(4) 0.002(3) 0.019(3) 0.024(3)
C701 0.051(4) 0.057(3) 0.055(4) 0.002(3) 0.019(3) 0.024(3)
C702 0.051(4) 0.057(3) 0.055(4) 0.002(3) 0.019(3) 0.024(3)
C801 0.051(4) 0.057(3) 0.055(4) 0.002(3) 0.019(3) 0.024(3)
C802 0.051(4) 0.057(3) 0.055(4) 0.002(3) 0.019(3) 0.024(3)

loop_
_atom_type_symbol
_atom_type_description
_atom_type_scat_dispersion_real
_atom_type_scat_dispersion_imag
_atom_type_scat_source
C C 0.0033 0.0016 'International Tables Vol C Tables 4.2.6.8 and 6.1.1.4'
H H 0.0000 0.0000 'International Tables Vol C Tables 4.2.6.8 and 6.1.1.4'
F F 0.0171 0.0103 'International Tables Vol C Tables 4.2.6.8 and 6.1.1.4'
S S 0.1246 0.1234 'International Tables Vol C Tables 4.2.6.8 and 6.1.1.4'
Hg Hg -2.3894 9.2266 'International Tables Vol C Tables 4.2.6.8 and 6.1.1.4'

loop_
_geom_angle_atom_site_label_1
_geom_angle_atom_site_label_2
_geom_angle_atom_site_label_3
_geom_angle
C1 Hg1 C14 179.9(6)
C1 Hg1 S2 88.0(4)
C14 Hg1 S2 91.9(4)
C1 Hg1 S1 88.8(4)
C14 Hg1 S1 91.3(4)
S2 Hg1 S1 111.59(11)
C7 Hg2 C2 176.2(6)
C7 Hg2 S4 82.3(4)
C2 Hg2 S4 100.1(4)
C7 Hg2 S2 93.9(4)
C2 Hg2 S2 84.7(4)
S4 Hg2 S2 62.42(11)
C7 Hg2 S1 90.5(4)
C2 Hg2 S1 86.4(4)
S4 Hg2 S1 162.22(10)
S2 Hg2 S1 102.16(11)
C8 Hg3 C13 174.4(6)
C8 Hg3 S3 90.3(4)
C13 Hg3 S3 93.2(4)
C8 Hg3 S1 90.2(4)
C13 Hg3 S1 87.3(4)
S3 Hg3 S1 63.62(13)
C8 Hg3 S2 90.5(4)
C13 Hg3 S2 84.9(4)
S3 Hg3 S2 163.15(12)
S1 Hg3 S2 99.54(10)
C19 Hg4 C32 178.2(6)
C19 Hg4 S5 87.4(4)
C32 Hg4 S5 91.2(4)
C19 Hg4 S6 88.3(4)
C32 Hg4 S6 91.2(4)
S5 Hg4 S6 111.58(12)
C20 Hg5 C25 176.1(6)
C20 Hg5 S8 100.0(4)
C25 Hg5 S8 83.0(4)
C20 Hg5 S5 84.5(4)
C25 Hg5 S5 94.6(4)
S8 Hg5 S5 62.31(12)
C20 Hg5 S6 86.4(4)
C25 Hg5 S6 90.0(4)
S8 Hg5 S6 162.27(11)
S5 Hg5 S6 102.28(11)
C31 Hg6 C26 175.6(6)
C31 Hg6 S7 93.6(4)
C26 Hg6 S7 89.3(4)
C31 Hg6 S6 87.9(4)
C26 Hg6 S6 90.4(4)
S7 Hg6 S6 63.50(12)
C31 Hg6 S5 85.0(4)
C26 Hg6 S5 91.3(4)
S7 Hg6 S5 162.99(12)
S6 Hg6 S5 99.49(10)
C102 S1 C101 99.6(10)
C102 S1 Hg1 88.1(7)
C101 S1 Hg1 94.3(7)
C102 S1 Hg2 150.8(7)
C101 S1 Hg2 92.0(7)
Hg1 S1 Hg2 64.17(8)
C102 S1 Hg3 97.2(6)
C101 S1 Hg3 151.7(7)
Hg1 S1 Hg3 63.49(7)
Hg2 S1 Hg3 63.21(7)
C202 S2 C201 100.3(10)
C202 S2 Hg1 97.0(7)
C201 S2 Hg1 89.1(6)
C202 S2 Hg2 150.3(7)
C201 S2 Hg2 102.9(6)
Hg1 S2 Hg2 65.21(8)
C202 S2 Hg3 87.8(7)
C201 S2 Hg3 152.9(6)
Hg1 S2 Hg3 64.05(8)
Hg2 S2 Hg3 63.37(8)
C302 S3 C301 103.7(10)
C302 S3 Hg3 106.0(7)
C301 S3 Hg3 107.4(7)
C402 S4 C401 105.1(10)
C402 S4 Hg2 119.3(6)
C401 S4 Hg2 100.7(7)
C501 S5 C502 100.4(9)
C501 S5 Hg4 90.0(6)
C502 S5 Hg4 96.1(6)
C501 S5 Hg5 103.2(6)
C502 S5 Hg5 149.6(6)
Hg4 S5 Hg5 65.24(8)
C501 S5 Hg6 153.6(6)
C502 S5 Hg6 87.3(6)
Hg4 S5 Hg6 63.97(8)
Hg5 S5 Hg6 63.31(8)
C601 S6 C602 99.8(9)
C601 S6 Hg4 92.0(6)
C602 S6 Hg4 87.5(6)
C601 S6 Hg5 91.1(6)
C602 S6 Hg5 150.0(6)
Hg4 S6 Hg5 64.14(8)
C601 S6 Hg6 149.9(6)
C602 S6 Hg6 96.5(6)
Hg4 S6 Hg6 63.49(8)
Hg5 S6 Hg6 63.23(7)
C701 S7 C702 83.5(10)
C701 S7 Hg6 78.4(8)
C702 S7 Hg6 105.8(6)
C801 S8 C802 96.1(9)
C801 S8 Hg5 100.9(6)
C802 S8 Hg5 116.5(5)
C6 C1 C2 119.8(14)
C6 C1 Hg1 118.0(11)
C2 C1 Hg1 122.0(10)
C3 C2 C1 117.8(14)
C3 C2 Hg2 121.9(12)
C1 C2 Hg2 120.3(10)
C2 C3 C4 125.5(16)
C2 C3 F3 119.1(14)
C4 C3 F3 115.1(13)
F4 C4 C3 123.2(15)
F4 C4 C5 119.4(13)
C3 C4 C5 117.4(14)
F5 C5 C4 121.6(13)
F5 C5 C6 119.6(14)
C4 C5 C6 118.7(13)
F6 C6 C1 123.2(14)
F6 C6 C5 116.1(13)
C1 C6 C5 120.6(15)
C12 C7 C8 119.3(14)
C12 C7 Hg2 120.4(11)
C8 C7 Hg2 120.3(12)
C9 C8 C7 113.4(15)
C9 C8 Hg3 121.9(11)
C7 C8 Hg3 124.7(11)
C10 C9 C8 127.7(15)
C10 C9 F9 116.6(13)
C8 C9 F9 115.6(14)
C9 C10 F10 123.9(14)
C9 C10 C11 118.6(14)
F10 C10 C11 117.5(14)
F11 C11 C12 124.1(14)
F11 C11 C10 119.6(13)
C12 C11 C10 116.2(15)
F12 C12 C7 120.2(13)
F12 C12 C11 115.2(14)
C7 C12 C11 124.6(14)
C18 C13 C14 114.8(14)
C18 C13 Hg3 120.6(11)
C14 C13 Hg3 124.6(11)
C15 C14 C13 121.5(14)
C15 C14 Hg1 121.4(12)
C13 C14 Hg1 117.1(11)
C14 C15 F15 120.6(14)
C14 C15 C16 122.7(15)
F15 C15 C16 116.7(15)
F16 C16 C15 121.8(15)
F16 C16 C17 118.9(14)
C15 C16 C17 119.2(16)
F17 C17 C18 121.2(14)
F17 C17 C16 119.8(15)
C18 C17 C16 119.0(14)
F18 C18 C17 117.6(14)
F18 C18 C13 119.7(14)
C17 C18 C13 122.7(15)
C24 C19 C20 119.0(14)
C24 C19 Hg4 117.9(12)
C20 C19 Hg4 123.0(11)
C21 C20 C19 117.5(14)
C21 C20 Hg5 122.2(12)
C19 C20 Hg5 120.2(11)
C20 C21 C22 124.8(15)
C20 C21 F21 118.7(14)
C22 C21 F21 116.4(13)
F22 C22 C23 120.3(14)
F22 C22 C21 123.2(15)
C23 C22 C21 116.5(14)
C22 C23 C24 121.1(15)
C22 C23 F23 118.8(14)
C24 C23 F23 120.1(14)
C19 C24 F24 122.8(14)
C19 C24 C23 121.1(15)
F24 C24 C23 116.1(14)
C30 C25 C26 116.8(15)
C30 C25 Hg5 120.9(12)
C26 C25 Hg5 122.2(12)
C27 C26 C25 118.9(16)
C27 C26 Hg6 119.4(12)
C25 C26 Hg6 121.6(12)
C26 C27 C28 124.4(15)
C26 C27 F27 119.0(15)
C28 C27 F27 116.3(14)
F28 C28 C27 123.7(15)
F28 C28 C29 118.1(15)
C27 C28 C29 117.8(15)
F29 C29 C28 121.8(14)
F29 C29 C30 120.4(14)
C28 C29 C30 117.8(15)
C25 C30 F30 120.8(14)
C25 C30 C29 124.1(15)
F30 C30 C29 115.0(14)
C36 C31 C32 116.3(15)
C36 C31 Hg6 122.0(12)
C32 C31 Hg6 121.7(11)
C33 C32 C31 118.6(15)
C33 C32 Hg4 121.0(12)
C31 C32 Hg4 120.4(12)
C34 C33 C32 122.4(16)
C34 C33 F33 117.1(15)
C32 C33 F33 120.5(14)
C33 C34 F34 120.1(15)
C33 C34 C35 119.6(16)
F34 C34 C35 120.1(14)
C36 C35 C34 118.6(15)
C36 C35 F35 122.7(15)
C34 C35 F35 118.7(15)
C35 C36 C31 124.4(16)
C35 C36 F36 117.4(14)
C31 C36 F36 118.2(15)

loop_
_geom_bond_atom_site_label_1
_geom_bond_atom_site_label_2
_geom_bond_distance
Hg1 C1 2.081(15)
Hg1 C14 2.105(15)
Hg1 S2 3.199(4)
Hg1 S1 3.270(4)
Hg2 C7 2.073(15)
Hg2 C2 2.083(15)
Hg2 S4 3.370(4)
Hg2 S2 3.425(4)
Hg2 S1 3.451(4)
Hg3 C8 2.049(17)
Hg3 C13 2.063(16)
Hg3 S3 3.229(6)
Hg3 S1 3.499(4)
Hg3 S2 3.509(4)
Hg4 C19 2.081(15)
Hg4 C32 2.088(15)
Hg4 S5 3.199(4)
Hg4 S6 3.274(5)
Hg5 C20 2.073(15)
Hg5 C25 2.078(16)
Hg5 S8 3.365(4)
Hg5 S5 3.422(5)
Hg5 S6 3.452(4)
Hg6 C31 2.091(16)
Hg6 C26 2.106(17)
Hg6 S7 3.238(6)
Hg6 S6 3.497(4)
Hg6 S5 3.517(5)
S1 C102 1.77(2)
S1 C101 1.806(19)
S2 C202 1.75(2)
S2 C201 1.81(2)
S3 C302 1.74(2)
S3 C301 1.80(2)
S4 C402 1.76(2)
S4 C401 1.76(2)
S5 C501 1.783(19)
S5 C502 1.790(19)
S6 C601 1.770(17)
S6 C602 1.788(19)
S7 C701 1.380(17)
S7 C702 1.73(2)
S8 C801 1.833(18)
S8 C802 1.859(19)
F3 C3 1.378(18)
F4 C4 1.330(17)
F5 C5 1.332(17)
F6 C6 1.331(18)
F9 C9 1.430(17)
F10 C10 1.359(17)
F11 C11 1.314(18)
F12 C12 1.358(17)
F15 C15 1.357(18)
F16 C16 1.354(19)
F17 C17 1.352(17)
F18 C18 1.350(17)
F21 C21 1.383(19)
F22 C22 1.323(17)
F23 C23 1.401(18)
F24 C24 1.370(19)
F27 C27 1.372(18)
F28 C28 1.335(18)
F29 C29 1.338(19)
F30 C30 1.375(17)
F33 C33 1.370(18)
F34 C34 1.360(19)
F35 C35 1.369(18)
F36 C36 1.384(18)
C1 C6 1.36(2)
C1 C2 1.42(2)
C2 C3 1.36(2)
C3 C4 1.36(2)
C4 C5 1.41(2)
C5 C6 1.44(2)
C7 C12 1.36(2)
C7 C8 1.43(2)
C8 C9 1.40(2)
C9 C10 1.31(2)
C10 C11 1.42(2)
C11 C12 1.37(2)
C13 C18 1.41(2)
C13 C14 1.43(2)
C14 C15 1.32(2)
C15 C16 1.36(2)
C16 C17 1.40(2)
C17 C18 1.37(2)
C19 C24 1.36(2)
C19 C20 1.39(2)
C20 C21 1.37(2)
C21 C22 1.38(2)
C22 C23 1.35(2)
C23 C24 1.40(2)
C25 C30 1.33(2)
C25 C26 1.43(2)
C26 C27 1.34(2)
C27 C28 1.37(2)
C28 C29 1.37(2)
C29 C30 1.42(2)
C31 C36 1.38(2)
C31 C32 1.41(2)
C32 C33 1.36(2)
C33 C34 1.35(2)
C34 C35 1.37(2)
C35 C36 1.32(2)
